data_2104600
loop_
_publ_author_name
'Marsh, Richard E.'

_publ_section_title
;
 Space groups <i>P</i>1 and <i>Cc</i>: how are they doing?
;
_journal_coeditor_code BK5088
_journal_issue 6
_journal_name_full 'Acta Crystallographica Section B'
_journal_page_first 782
_journal_page_last 783
_journal_paper_doi 10.1107/S0108768109046448
_journal_volume 65
_journal_year 2009
_chemical_formula_moiety 'C6 H10 N2, Cl2 O8'
_chemical_formula_sum 'C6 H10 Cl2 N2 O8'
_chemical_formula_weight 309.06
_space_group_IT_number 2
_symmetry_cell_setting triclinic
_symmetry_space_group_name_Hall '-P 1'
_symmetry_space_group_name_H-M 'P -1'
_cell_angle_alpha 103.625(9)
_cell_angle_beta 103.274(9)
_cell_angle_gamma 108.086(9)
_cell_formula_units_Z 1
_cell_length_a 5.0970(8)
_cell_length_b 7.1061(13)
_cell_length_c 8.7475(12)
_cell_measurement_temperature 273(2)
_cell_volume 276.54(8)
_diffrn_ambient_temperature 273(2)
_diffrn_radiation_monochromator graphite
_diffrn_radiation_source 'fine-focus sealed tube'
_diffrn_radiation_type MoK\a
_diffrn_radiation_wavelength 0.71073
_exptl_crystal_density_diffrn 1.856
_exptl_crystal_density_method 'not measured'
_exptl_crystal_F_000 158
_cod_data_source_file bk5088.cif
_cod_data_source_block PIXMOZ
_cod_original_sg_symbol_H-M P-1
_cod_database_code 2104600

loop_
_symmetry_equiv_pos_as_xyz
'x, y, z'
'-x, -y, -z'

loop_
_atom_site_label
_atom_site_type_symbol
_atom_site_fract_x
_atom_site_fract_y
_atom_site_fract_z
_atom_site_occupancy
Cl1 Cl 0.35085 0.20500 0.34087 1
O1 O 0.3186 0.0098 0.2260 1
O2 O 0.2546 0.1611 0.4763 1
O3 O 0.6512 0.3456 0.4056 1
O4 O 0.1781 0.2965 0.2550 1
N1 N 0.9938 0.6462 0.2881 1
H1 H 1.0618 0.5492 0.2919 1
H2 H 1.1295 0.7559 0.2876 1
H3 H 0.9444 0.6804 0.3760 1
C1 C 0.4019 0.2942 -0.1090 1
H4 H 0.3340 0.1586 -0.1830 1
C2 C 0.6428 0.3652 0.0310 1
H5 H 0.7383 0.2778 0.0534 1
C3 C 0.7404 0.5690 0.1384 1

loop_
_geom_angle_atom_site_label_1
_geom_angle_atom_site_label_2
_geom_angle_atom_site_label_3
_geom_angle
_geom_angle_site_symmetry_1
_geom_angle_site_symmetry_2
_geom_angle_site_symmetry_3
_geom_angle_publ_flag
O1 Cl1 O2 108.42 . . . yes
O1 Cl1 O3 109.80 . . . yes
O1 Cl1 O4 108.97 . . . yes
O2 Cl1 O3 109.24 . . . yes
O2 Cl1 O4 110.66 . . . yes
O3 Cl1 O4 109.74 . . . yes
C3 N1 H2 110.00 . . . no
C3 N1 H3 110.00 . . . no
H1 N1 H2 109.00 . . . no
H1 N1 H3 109.00 . . . no
H2 N1 H3 109.00 . . . no
C3 N1 H1 110.00 . . . no
C2 C1 C3 118.99 . . 2_665 no
C1 C2 C3 119.06 . . . no
N1 C3 C1 118.26 . . 2_665 yes
N1 C3 C2 119.79 . . . yes
C1 C3 C2 121.94 2_665 . . no
C2 C1 H4 120.00 . . . no
C3 C1 H4 121.00 2_665 . . no
C3 C2 H5 120.00 . . . no
C1 C2 H5 120.00 . . . no

loop_
_geom_bond_atom_site_label_1
_geom_bond_atom_site_label_2
_geom_bond_distance
_geom_bond_site_symmetry_1
_geom_bond_site_symmetry_2
_geom_bond_publ_flag
Cl1 O2 1.4448 . . yes
Cl1 O3 1.4312 . . yes
Cl1 O1 1.4445 . . yes
Cl1 O4 1.4297 . . yes
N1 C3 1.4591 . . yes
N1 H3 0.8700 . . no
N1 H1 0.8700 . . no
N1 H2 0.8700 . . no
C1 C2 1.3768 . . no
C1 C3 1.4167 . 2_665 no
C2 C3 1.3873 . . no
C1 H4 0.9300 . . no
C2 H5 0.9300 . . no
